data_7712301
loop_
_publ_author_name
'Bhunia, Pradip'
'Gomila, Rosa M.'
'Frontera, Antonio'
'Ghosh, Ashutosh'

_publ_section_title
;
 Combined effects of the lewis acidity and electric field of proximal
 redox innocent metal ions on the redox potential of vanadyl Schiff base
 complexes: an experimental and theoretical study.
;
_journal_name_full 'Dalton transactions (Cambridge, England : 2003)'
_journal_paper_doi 10.1039/d3dt00024a
_journal_year 2023
_chemical_formula_moiety 'C20 H22 Ba Cl2 N2 O14 V'
_chemical_formula_sum 'C20 H22 Ba Cl2 N2 O14 V'
_chemical_formula_weight 773.57
_space_group_crystal_system triclinic
_space_group_IT_number 2
_space_group_name_Hall '-P 1'
_space_group_name_H-M_alt 'P -1'
_atom_sites_solution_hydrogens geom
_audit_creation_date 2023-01-23
_audit_creation_method
;
Olex2 1.2
(compiled 2018.05.29 svn.r3508 for OlexSys, GUI svn.r5506)
;
_audit_update_record
;
2023-01-30 deposited with the CCDC.	2023-02-01 downloaded from the CCDC.
;
_cell_angle_alpha 61.5850(10)
_cell_angle_beta 62.3390(10)
_cell_angle_gamma 71.1370(10)
_cell_formula_units_Z 2
_cell_length_a 11.5816(4)
_cell_length_b 12.2757(4)
_cell_length_c 12.4432(4)
_cell_measurement_reflns_used 4806
_cell_measurement_temperature 100(2)
_cell_measurement_theta_max 25.115
_cell_measurement_theta_min 2.244
_cell_volume 1366.16(8)
_computing_cell_refinement 'Bruker SAINT'
_computing_data_collection 'Bruker APEX2'
_computing_data_reduction 'Bruker SAINT'
_computing_molecular_graphics 'Olex2 (Dolomanov et al., 2009)'
_computing_publication_material 'Olex2 (Dolomanov et al., 2009)'
_computing_structure_refinement 'XL (Sheldrick, 2008)'
_computing_structure_solution 'SHELXT 2014/5 (Sheldrick, 2014)'
_diffrn_ambient_temperature 100.39
_diffrn_measured_fraction_theta_full 0.988
_diffrn_measured_fraction_theta_max 0.988
_diffrn_measurement_device_type 'Bruker APEX-II CCD'
_diffrn_measurement_method '\f and \w scans'
_diffrn_radiation_type MoK\a
_diffrn_radiation_wavelength 0.71073
_diffrn_reflns_av_R_equivalents 0.0247
_diffrn_reflns_av_unetI/netI 0.0275
_diffrn_reflns_Laue_measured_fraction_full 0.988
_diffrn_reflns_Laue_measured_fraction_max 0.988
_diffrn_reflns_limit_h_max 13
_diffrn_reflns_limit_h_min -11
_diffrn_reflns_limit_k_max 14
_diffrn_reflns_limit_k_min -14
_diffrn_reflns_limit_l_max 14
_diffrn_reflns_limit_l_min -14
_diffrn_reflns_number 13715
_diffrn_reflns_point_group_measured_fraction_full 0.988
_diffrn_reflns_point_group_measured_fraction_max 0.988
_diffrn_reflns_theta_full 25.115
_diffrn_reflns_theta_max 25.115
_diffrn_reflns_theta_min 2.244
_exptl_absorpt_coefficient_mu 2.041
_exptl_absorpt_correction_T_max 0.801
_exptl_absorpt_correction_T_min 0.479
_exptl_absorpt_correction_type empirical
_exptl_absorpt_process_details SADABS
_exptl_crystal_colour GREEN
_exptl_crystal_density_diffrn 1.881
_exptl_crystal_description BLOCK
_exptl_crystal_F_000 762
_exptl_crystal_size_max 0.41
_exptl_crystal_size_mid 0.31
_exptl_crystal_size_min 0.12
_refine_diff_density_max 2.340
_refine_diff_density_min -1.226
_refine_diff_density_rms 0.113
_refine_ls_extinction_method none
_refine_ls_goodness_of_fit_ref 1.090
_refine_ls_hydrogen_treatment constr
_refine_ls_matrix_type full
_refine_ls_number_parameters 481
_refine_ls_number_reflns 4806
_refine_ls_number_restraints 24
_refine_ls_restrained_S_all 1.088
_refine_ls_R_factor_all 0.0512
_refine_ls_R_factor_gt 0.0473
_refine_ls_shift/su_max 0.001
_refine_ls_shift/su_mean 0.000
_refine_ls_structure_factor_coef Fsqd
_refine_ls_weighting_details 'w=1/[\s^2^(Fo^2^)+(0.0349P)^2^+8.4129P] where P=(Fo^2^+2Fc^2^)/3'
_refine_ls_weighting_scheme calc
_refine_ls_wR_factor_gt 0.1104
_refine_ls_wR_factor_ref 0.1139
_reflns_Friedel_coverage 0.000
_reflns_number_gt 4473
_reflns_number_total 4806
_reflns_threshold_expression 'I > 2\s(I)'
_cod_data_source_file d3dt00024a2.cif
_cod_data_source_block 1Ba
_cod_depositor_comments
;
The following automatic conversions were performed:

data item '_exptl_absorpt_correction_type' value 'EMPIRICAL' was
changed to 'empirical' in accordance with the
/home/data/users/saulius/crontab/automatic-downloads/rss-feeds/RSC/lib/dictionaries/cif_core.dic
dictionary named 'cif_core.dic' version 2.4.2 last updated on
2011-04-26.

Automatic conversion script
Id: cif_fix_values 7556 2019-12-06 15:28:31Z antanas 
;
_cod_database_code 7712301
_shelx_shelxl_version_number 2016/6
_shelx_space_group_comment
;
The symmetry employed for this shelxl refinement is uniquely defined
by the following loop, which should always be used as a source of
symmetry information in preference to the above space-group names.
They are only intended as comments.
;
_olex2_refinement_description
;
1. Fixed Uiso
 At 1.2 times of:
  All C(H) groups, All C(H,H) groups
 At 1.5 times of:
  All C(H,H,H) groups
2. Rigid bond restraints
 O7A, O7
 with sigma for 1-2 distances of 0.01 and sigma for 1-3 distances of 0.01
 C23A
 with sigma for 1-2 distances of 0.01 and sigma for 1-3 distances of 0.01
3. Uiso/Uaniso restraints and constraints
O7A \\sim O7: within 1.7A with sigma of 0.04 and sigma for terminal atoms of
0.08
Uanis(C23A) \\sim Ueq: with sigma of 0.05 and sigma for terminal atoms of 0.1
Uanis(O7A) \\sim Ueq, Uanis(O7) \\sim Ueq: with sigma of 0.05 and sigma for
terminal atoms of 0.1
Uanis(C2) = Uanis(C2A)
Uanis(O8) = Uanis(O8A)
Uanis(O7) = Uanis(O7A)
Uanis(N19) = Uanis(N19A)
Uanis(C18) = Uanis(C18A)
4. Others
 Fixed Sof: N19(0.65) N22(0.65) C23(0.65) H23(0.65) C18(0.65) H18(0.65)
 Cl2(0.6) O7(0.7) O8(0.65) O9(0.69) O9A(0.31) Cl1(0.75) O2(0.75) O5(0.67)
 Cl1A(0.25) O5A(0.33) O10(0.7) O10A(0.3) Cl2A(0.4) O2A(0.25) C21(0.65)
 H21A(0.65) H21B(0.65) C2(0.65) H2A(0.65) H2B(0.65) H2C(0.65) C20(0.65)
 C1(0.65) H1A(0.65) H1B(0.65) H1C(0.65) C1A(0.35) H1AA(0.35) H1AB(0.35)
 H1AC(0.35) C21A(0.35) C20A(0.35) H20A(0.35) H20B(0.35) N22A(0.35) C23A(0.35)
 H23A(0.35) C2A(0.35) H2AA(0.35) H2AB(0.35) H2AC(0.35) O8A(0.35) O7A(0.3)
 N19A(0.35) C18A(0.35) H18A(0.35)
5.a Secondary CH2 refined with riding coordinates:
 C21(H21A,H21B), C20A(H20A,H20B)
5.b Aromatic/amide H refined with riding coordinates:
 C25(H25), C26(H26), C27(H27), C23(H23), C14(H14), C18(H18), C15(H15),
 C16(H16), C23A(H23A), C18A(H18A)
5.c Idealised Me refined as rotating group:
 C42(H42A,H42B,H42C), C32(H32A,H32B,H32C), C2(H2A,H2B,H2C), C1(H1A,H1B,H1C),
 C1A(H1AA,H1AB,H1AC), C2A(H2AA,H2AB,H2AC)
;
_olex2_submission_special_instructions 'No special instructions were received'

loop_
_space_group_symop_operation_xyz
'x, y, z'
'-x, -y, -z'

loop_
_atom_site_label
_atom_site_type_symbol
_atom_site_fract_x
_atom_site_fract_y
_atom_site_fract_z
_atom_site_U_iso_or_equiv
_atom_site_adp_type
_atom_site_occupancy
_atom_site_site_symmetry_order
_atom_site_calc_flag
_atom_site_refinement_flags_posn
_atom_site_refinement_flags_adp
_atom_site_refinement_flags_occupancy
_atom_site_disorder_assembly
_atom_site_disorder_group
V1 V 0.39345(9) 0.32683(9) 0.58717(9) 0.0323(2) Uani 1 1 d . . . . .
O11 O 0.3221(4) 0.4642(4) 0.4636(4) 0.0349(9) Uani 1 1 d . . . . .
O30 O 0.5456(4) 0.3195(3) 0.4330(3) 0.0336(8) Uani 1 1 d . . . . .
O1 O 0.4245(4) 0.3791(4) 0.6655(4) 0.0427(10) Uani 1 1 d . . . . .
O41 O 0.3007(4) 0.6964(4) 0.3036(4) 0.0451(10) Uani 1 1 d . . . . .
O31 O 0.7622(4) 0.3996(4) 0.2405(4) 0.0482(11) Uani 1 1 d . . . . .
N19 N 0.2147(18) 0.2639(9) 0.704(2) 0.045(3) Uani 0.65 1 d . . P A 1
C29 C 0.6552(6) 0.2394(5) 0.4315(5) 0.0345(12) Uani 1 1 d . . . . .
C12 C 0.2046(5) 0.5315(6) 0.4945(6) 0.0385(13) Uani 1 1 d . . . . .
N22 N 0.4447(13) 0.1372(10) 0.6802(9) 0.031(2) Uani 0.65 1 d . . P A 1
C28 C 0.7738(6) 0.2786(6) 0.3278(6) 0.0399(13) Uani 1 1 d . . . . .
C25 C 0.7808(8) 0.0372(6) 0.5129(8) 0.059(2) Uani 1 1 d . . . . .
H25 H 0.783774 -0.045958 0.576259 0.071 Uiso 1 1 calc R . . . .
C13 C 0.1888(6) 0.6565(6) 0.4100(6) 0.0421(14) Uani 1 1 d . . . . .
C24 C 0.6589(7) 0.1170(6) 0.5271(6) 0.0454(15) Uani 1 1 d . . . . .
C26 C 0.8931(7) 0.0782(7) 0.4099(8) 0.0556(18) Uani 1 1 d . . . . .
H26 H 0.973355 0.023212 0.401540 0.067 Uiso 1 1 calc R . . . .
C27 C 0.8913(7) 0.1988(7) 0.3175(7) 0.0523(17) Uani 1 1 d . . . . .
H27 H 0.970524 0.227358 0.246913 0.063 Uiso 1 1 calc R . . . .
C42 C 0.2946(7) 0.8272(6) 0.2221(7) 0.0535(17) Uani 1 1 d . . . . .
H42A H 0.231289 0.849931 0.180802 0.080 Uiso 1 1 calc GR . . . .
H42B H 0.381676 0.845643 0.153584 0.080 Uiso 1 1 calc GR . . . .
H42C H 0.266748 0.875406 0.276109 0.080 Uiso 1 1 calc GR . . . .
C23 C 0.5540(14) 0.0701(13) 0.6436(13) 0.032(3) Uani 0.65 1 d . . P A 1
H23 H 0.563949 -0.015829 0.698648 0.038 Uiso 0.65 1 calc R . P A 1
C14 C 0.0678(7) 0.7293(8) 0.4371(9) 0.063(2) Uani 1 1 d . . . . .
H14 H 0.057859 0.814916 0.381268 0.076 Uiso 1 1 calc R . . . .
C32 C 0.8831(7) 0.4460(8) 0.1371(8) 0.073(3) Uani 1 1 d . . . . .
H32A H 0.943864 0.437039 0.176228 0.109 Uiso 1 1 calc GR . . . .
H32B H 0.864330 0.534378 0.083879 0.109 Uiso 1 1 calc GR . . . .
H32C H 0.923272 0.398083 0.081106 0.109 Uiso 1 1 calc GR . . . .
C18 C 0.108(2) 0.3400(13) 0.701(2) 0.053(4) Uani 0.65 1 d . . P A 1
H18 H 0.028469 0.306848 0.763337 0.063 Uiso 0.65 1 calc R . P A 1
C17 C 0.0946(6) 0.4809(8) 0.6057(8) 0.0587(19) Uani 1 1 d . . . . .
C15 C -0.0394(7) 0.6755(11) 0.5474(11) 0.087(3) Uani 1 1 d . . . . .
H15 H -0.122934 0.725014 0.564916 0.104 Uiso 1 1 calc R . . . .
C16 C -0.0272(8) 0.5553(11) 0.6293(10) 0.089(3) Uani 1 1 d . . . . .
H16 H -0.101774 0.520815 0.703568 0.107 Uiso 1 1 calc R . . . .
Ba1 Ba 0.51556(3) 0.52398(3) 0.21646(3) 0.03478(13) Uani 1 1 d . . . . .
Cl2 Cl 0.7109(6) 0.3504(4) -0.0001(5) 0.0637(14) Uani 0.6 1 d . . P B 1
O6 O 0.6932(8) 0.4553(10) -0.0027(10) 0.129(3) Uani 1 1 d . . . . .
O7 O 0.639(3) 0.249(3) 0.161(3) 0.130(8) Uani 0.7 1 d . U P B 1
O8 O 0.8101(11) 0.2589(14) -0.0342(14) 0.102(4) Uani 0.65 1 d . . P B 1
O9 O 0.5982(10) 0.3210(8) -0.0293(9) 0.067(2) Uani 0.69 1 d . . P B 1
O9A O 0.697(2) 0.3603(17) -0.0988(19) 0.066(5) Uani 0.31 1 d . . P B 2
Cl1 Cl 0.6885(7) 0.7871(5) -0.0850(7) 0.0479(11) Uani 0.75 1 d . . P C 1
O2 O 0.6726(10) 0.7157(7) 0.0395(6) 0.080(3) Uani 0.75 1 d . . P C 1
O3 O 0.8032(9) 0.8611(8) -0.1226(8) 0.114(3) Uani 1 1 d . . . . .
O4 O 0.6069(13) 0.9084(8) -0.0846(11) 0.158(4) Uani 1 1 d . . . . .
O5 O 0.690(2) 0.7916(14) -0.1906(13) 0.141(8) Uani 0.67 1 d . . P C 1
Cl1A Cl 0.7063(16) 0.8200(14) -0.0901(16) 0.028(2) Uani 0.25 1 d . . P C 2
O5A O 0.778(3) 0.741(3) -0.175(2) 0.105(11) Uani 0.33 1 d . . P C 2
O10 O 0.3771(10) 0.3528(11) 0.2591(9) 0.078(3) Uani 0.7 1 d . . P C 1
O10A O 0.3550(17) 0.4151(19) 0.1947(18) 0.053(4) Uani 0.3 1 d . . P C 2
Cl2A Cl 0.6768(6) 0.2996(8) 0.0390(8) 0.0551(17) Uani 0.4 1 d . . P B 2
O2A O 0.722(3) 0.6526(19) -0.032(3) 0.085(8) Uani 0.25 1 d . . P C 2
C21 C 0.3431(11) 0.0826(9) 0.8095(11) 0.049(2) Uani 0.65 1 d . . P A 1
H21A H 0.341667 0.110218 0.873026 0.059 Uiso 0.65 1 calc R . P A 1
H21B H 0.361124 -0.009782 0.843363 0.059 Uiso 0.65 1 calc R . P A 1
C2 C 0.219(4) 0.050(3) 0.710(3) 0.077(6) Uani 0.65 1 d . . P A 2
H2A H 0.241609 -0.039438 0.729200 0.116 Uiso 0.65 1 calc GR . P A 2
H2B H 0.254382 0.097031 0.614002 0.116 Uiso 0.65 1 calc GR . P A 2
H2C H 0.123459 0.071518 0.743980 0.116 Uiso 0.65 1 calc GR . P A 2
C20 C 0.2122(17) 0.1265(13) 0.7920(18) 0.066(6) Uani 0.65 1 d . . P A 1
C1 C 0.1058(13) 0.1094(16) 0.9299(16) 0.122(8) Uani 0.65 1 d . . P A 1
H1A H 0.102185 0.176151 0.953858 0.183 Uiso 0.65 1 calc GR . P A 1
H1B H 0.127210 0.028213 0.994217 0.183 Uiso 0.65 1 calc GR . P A 1
H1C H 0.020250 0.112960 0.929493 0.183 Uiso 0.65 1 calc GR . P A 1
C1A C 0.311(2) -0.0168(18) 0.8956(19) 0.055(5) Uani 0.35 1 d . . P A 2
H1AA H 0.229462 -0.036397 0.972612 0.083 Uiso 0.35 1 calc GR . P A 2
H1AB H 0.366625 0.014063 0.912819 0.083 Uiso 0.35 1 calc GR . P A 2
H1AC H 0.358363 -0.092347 0.878002 0.083 Uiso 0.35 1 calc GR . P A 2
C21A C 0.279(2) 0.085(2) 0.7743(18) 0.037(4) Uani 0.35 1 d . . P A 2
C20A C 0.187(2) 0.183(2) 0.814(2) 0.045(6) Uani 0.35 1 d . . P A 2
H20A H 0.206033 0.190702 0.879849 0.054 Uiso 0.35 1 calc R . P A 2
H20B H 0.096836 0.161396 0.855873 0.054 Uiso 0.35 1 calc R . P A 2
N22A N 0.405(2) 0.139(3) 0.657(2) 0.067(9) Uani 0.35 1 d . . P A 2
C23A C 0.513(4) 0.076(4) 0.630(4) 0.067(11) Uani 0.35 1 d . U P A 2
H23A H 0.512008 -0.011510 0.677247 0.080 Uiso 0.35 1 calc R . P A 2
C2A C 0.190(8) 0.072(6) 0.743(6) 0.077(6) Uani 0.35 1 d . . P A 1
H2AA H 0.152054 0.132646 0.677622 0.116 Uiso 0.35 1 calc GR . P A 1
H2AB H 0.128231 0.011838 0.812644 0.116 Uiso 0.35 1 calc GR . P A 1
H2AC H 0.272573 0.026960 0.700764 0.116 Uiso 0.35 1 calc GR . P A 1
O8A O 0.851(2) 0.303(3) -0.024(3) 0.102(4) Uani 0.35 1 d . . P B 2
O7A O 0.629(8) 0.301(8) 0.132(7) 0.130(8) Uani 0.3 1 d . U P B 2
N19A N 0.195(4) 0.306(2) 0.699(4) 0.045(3) Uani 0.35 1 d . . P A 2
C18A C 0.090(5) 0.384(3) 0.691(5) 0.053(4) Uani 0.35 1 d . . P A 2
H18A H 0.006331 0.359864 0.755803 0.063 Uiso 0.35 1 calc R . P A 2

loop_
_atom_site_aniso_label
_atom_site_aniso_U_11
_atom_site_aniso_U_22
_atom_site_aniso_U_33
_atom_site_aniso_U_23
_atom_site_aniso_U_13
_atom_site_aniso_U_12
V1 0.0322(5) 0.0305(5) 0.0243(4) -0.0086(4) -0.0043(4) -0.0054(4)
O11 0.0269(19) 0.037(2) 0.0309(19) -0.0114(17) -0.0076(16) -0.0001(16)
O30 0.034(2) 0.0287(19) 0.0242(18) -0.0100(15) -0.0057(15) 0.0033(16)
O1 0.042(2) 0.050(3) 0.038(2) -0.022(2) -0.0160(19) -0.0002(19)
O41 0.040(2) 0.035(2) 0.051(3) -0.0139(19) -0.020(2) 0.0062(18)
O31 0.028(2) 0.046(2) 0.040(2) -0.008(2) -0.0029(18) 0.0024(18)
N19 0.033(7) 0.028(8) 0.042(4) 0.008(8) -0.009(4) -0.006(7)
C29 0.042(3) 0.032(3) 0.028(3) -0.015(2) -0.017(2) 0.007(2)
C12 0.028(3) 0.047(3) 0.044(3) -0.025(3) -0.012(2) -0.001(2)
N22 0.047(6) 0.017(4) 0.023(4) -0.007(3) -0.011(4) -0.001(4)
C28 0.040(3) 0.042(3) 0.035(3) -0.018(3) -0.017(3) 0.008(3)
C25 0.089(6) 0.035(3) 0.060(4) -0.018(3) -0.052(5) 0.021(4)
C13 0.030(3) 0.050(4) 0.052(4) -0.029(3) -0.016(3) 0.004(3)
C24 0.067(4) 0.034(3) 0.036(3) -0.016(3) -0.027(3) 0.008(3)
C26 0.056(4) 0.050(4) 0.065(5) -0.031(4) -0.039(4) 0.026(3)
C27 0.041(4) 0.060(4) 0.055(4) -0.031(3) -0.022(3) 0.015(3)
C42 0.062(4) 0.034(3) 0.060(4) -0.015(3) -0.030(4) 0.008(3)
C23 0.050(8) 0.023(5) 0.026(5) -0.007(4) -0.024(5) 0.004(6)
C14 0.048(4) 0.059(5) 0.087(6) -0.040(4) -0.031(4) 0.016(3)
C32 0.034(4) 0.071(5) 0.059(5) -0.004(4) 0.000(3) -0.005(3)
C18 0.031(9) 0.040(11) 0.051(6) 0.001(10) -0.007(5) -0.005(9)
C17 0.031(3) 0.074(5) 0.063(5) -0.034(4) -0.003(3) -0.008(3)
C15 0.028(4) 0.106(8) 0.117(8) -0.068(7) -0.009(4) 0.013(4)
C16 0.035(4) 0.103(8) 0.091(7) -0.040(6) 0.005(4) -0.004(4)
Ba1 0.0378(2) 0.0314(2) 0.02397(18) -0.00770(13) -0.01017(14) 0.00179(13)
Cl2 0.071(3) 0.055(3) 0.052(2) -0.021(2) -0.026(2) 0.012(2)
O6 0.111(6) 0.176(9) 0.164(8) -0.145(8) -0.056(6) 0.037(6)
O7 0.079(7) 0.25(3) 0.089(13) -0.103(16) -0.054(7) 0.043(13)
O8 0.063(7) 0.144(12) 0.105(7) -0.089(7) -0.028(6) 0.036(7)
O9 0.095(6) 0.060(5) 0.086(6) -0.046(5) -0.070(6) 0.027(5)
O9A 0.067(12) 0.057(11) 0.071(12) -0.019(9) -0.037(10) 0.002(9)
Cl1 0.046(3) 0.056(3) 0.0366(18) -0.016(2) -0.0170(18) -0.0018(19)
O2 0.138(8) 0.053(4) 0.032(4) 0.007(3) -0.021(4) -0.049(5)
O3 0.112(6) 0.105(6) 0.086(5) -0.026(4) -0.011(4) -0.023(5)
O4 0.237(13) 0.082(6) 0.163(9) -0.043(6) -0.110(9) 0.016(7)
O5 0.31(3) 0.083(10) 0.042(6) 0.006(6) -0.054(12) -0.106(14)
Cl1A 0.024(4) 0.037(6) 0.018(3) -0.001(4) -0.004(2) -0.018(4)
O5A 0.111(19) 0.15(3) 0.052(15) -0.064(18) 0.040(13) -0.083(19)
O10 0.070(6) 0.116(9) 0.050(5) -0.021(5) -0.016(5) -0.040(6)
O10A 0.040(9) 0.074(13) 0.043(10) -0.036(9) 0.005(8) -0.014(9)
Cl2A 0.036(3) 0.081(5) 0.075(5) -0.067(4) -0.018(3) 0.014(3)
O2A 0.13(2) 0.031(11) 0.086(17) 0.014(11) -0.068(17) -0.011(12)
C21 0.053(6) 0.032(5) 0.045(6) 0.002(4) -0.020(5) -0.011(5)
C2 0.112(19) 0.060(11) 0.091(17) -0.024(8) -0.057(15) -0.028(11)
C20 0.038(9) 0.022(8) 0.085(12) 0.001(7) -0.010(8) 0.004(6)
C1 0.046(7) 0.094(11) 0.087(11) 0.039(9) 0.006(7) -0.008(7)
C1A 0.079(15) 0.039(11) 0.040(10) -0.005(9) -0.022(10) -0.015(10)
C21A 0.038(12) 0.033(11) 0.032(9) -0.004(8) -0.015(9) -0.007(9)
C20A 0.019(10) 0.050(15) 0.035(11) 0.012(11) -0.010(8) -0.012(10)
N22A 0.059(15) 0.062(14) 0.056(14) 0.030(10) -0.046(11) -0.027(12)
C23A 0.08(2) 0.055(15) 0.069(18) 0.015(14) -0.069(16) -0.010(14)
C2A 0.112(19) 0.060(11) 0.091(17) -0.024(8) -0.057(15) -0.028(11)
O8A 0.063(7) 0.144(12) 0.105(7) -0.089(7) -0.028(6) 0.036(7)
O7A 0.079(7) 0.25(3) 0.089(13) -0.103(16) -0.054(7) 0.043(13)
N19A 0.033(7) 0.028(8) 0.042(4) 0.008(8) -0.009(4) -0.006(7)
C18A 0.031(9) 0.040(11) 0.051(6) 0.001(10) -0.007(5) -0.005(9)

loop_
_atom_type_symbol
_atom_type_description
_atom_type_scat_dispersion_real
_atom_type_scat_dispersion_imag
_atom_type_scat_source
C C 0.0033 0.0016 'International Tables Vol C Tables 4.2.6.8 and 6.1.1.4'
H H 0.0000 0.0000 'International Tables Vol C Tables 4.2.6.8 and 6.1.1.4'
Ba Ba -0.3244 2.2819 'International Tables Vol C Tables 4.2.6.8 and 6.1.1.4'
Cl Cl 0.1484 0.1585 'International Tables Vol C Tables 4.2.6.8 and 6.1.1.4'
N N 0.0061 0.0033 'International Tables Vol C Tables 4.2.6.8 and 6.1.1.4'
O O 0.0106 0.0060 'International Tables Vol C Tables 4.2.6.8 and 6.1.1.4'
V V 0.3005 0.5294 'International Tables Vol C Tables 4.2.6.8 and 6.1.1.4'

loop_
_geom_angle_atom_site_label_1
_geom_angle_atom_site_label_2
_geom_angle_atom_site_label_3
_geom_angle
_geom_angle_site_symmetry_1
_geom_angle_site_symmetry_3
_geom_angle_publ_flag
O11 V1 O30 84.89(16) . . ?
O11 V1 N19 91.4(4) . . ?
O11 V1 N22 151.0(3) . . ?
O11 V1 Ba1 42.68(11) . . ?
O11 V1 N22A 133.6(6) . . ?
O11 V1 N19A 82.1(10) . . ?
O30 V1 N19 141.2(6) . . ?
O30 V1 N22 87.3(3) . . ?
O30 V1 Ba1 42.82(11) . . ?
O30 V1 N22A 88.2(8) . . ?
O30 V1 N19A 148.1(13) . . ?
O1 V1 O11 109.1(2) . . ?
O1 V1 O30 110.7(2) . . ?
O1 V1 N19 107.0(6) . . ?
O1 V1 N22 99.8(3) . . ?
O1 V1 Ba1 111.79(16) . . ?
O1 V1 N22A 116.2(7) . . ?
O1 V1 N19A 101.1(13) . . ?
N19 V1 N22 77.5(4) . . ?
N19 V1 Ba1 127.1(5) . . ?
N22 V1 Ba1 127.2(3) . . ?
N22A V1 Ba1 121.0(8) . . ?
N22A V1 N19A 80.2(10) . . ?
N19A V1 Ba1 121.7(11) . . ?
V1 O11 Ba1 108.95(15) . . ?
C12 O11 V1 125.7(4) . . ?
C12 O11 Ba1 124.7(3) . . ?
V1 O30 Ba1 108.71(15) . . ?
C29 O30 V1 126.3(3) . . ?
C29 O30 Ba1 124.4(3) . . ?
V1 O1 Ba1 176.7(2) . 2_666 ?
C13 O41 C42 116.8(5) . . ?
C13 O41 Ba1 121.4(3) . . ?
C42 O41 Ba1 120.5(4) . . ?
C28 O31 C32 116.2(5) . . ?
C28 O31 Ba1 120.8(3) . . ?
C32 O31 Ba1 120.4(4) . . ?
C18 N19 V1 120.1(11) . . ?
C18 N19 C20 121.9(16) . . ?
C20 N19 V1 118.0(10) . . ?
O30 C29 C28 118.2(5) . . ?
O30 C29 C24 123.6(5) . . ?
C28 C29 C24 118.2(5) . . ?
O11 C12 C13 118.5(5) . . ?
O11 C12 C17 122.8(6) . . ?
C13 C12 C17 118.7(6) . . ?
C23 N22 V1 128.1(8) . . ?
C23 N22 C21 119.4(11) . . ?
C21 N22 V1 112.1(8) . . ?
O31 C28 C29 114.5(5) . . ?
O31 C28 C27 124.1(6) . . ?
C27 C28 C29 121.4(6) . . ?
C24 C25 H25 119.5 . . ?
C26 C25 H25 119.5 . . ?
C26 C25 C24 121.0(6) . . ?
O41 C13 C12 114.3(5) . . ?
O41 C13 C14 125.3(6) . . ?
C14 C13 C12 120.4(6) . . ?
C29 C24 C25 119.0(6) . . ?
C29 C24 C23A 113.4(14) . . ?
C25 C24 C23A 126.7(16) . . ?
C23 C24 C29 124.8(8) . . ?
C23 C24 C25 115.9(8) . . ?
C25 C26 H26 119.7 . . ?
C25 C26 C27 120.5(6) . . ?
C27 C26 H26 119.7 . . ?
C28 C27 H27 120.1 . . ?
C26 C27 C28 119.9(7) . . ?
C26 C27 H27 120.1 . . ?
O41 C42 H42A 109.5 . . ?
O41 C42 H42B 109.5 . . ?
O41 C42 H42C 109.5 . . ?
H42A C42 H42B 109.5 . . ?
H42A C42 H42C 109.5 . . ?
H42B C42 H42C 109.5 . . ?
N22 C23 C24 123.1(12) . . ?
N22 C23 H23 118.5 . . ?
C24 C23 H23 118.5 . . ?
C13 C14 H14 120.3 . . ?
C13 C14 C15 119.3(8) . . ?
C15 C14 H14 120.3 . . ?
O31 C32 H32A 109.5 . . ?
O31 C32 H32B 109.5 . . ?
O31 C32 H32C 109.5 . . ?
H32A C32 H32B 109.5 . . ?
H32A C32 H32C 109.5 . . ?
H32B C32 H32C 109.5 . . ?
N19 C18 H18 116.0 . . ?
N19 C18 C17 128.0(17) . . ?
C17 C18 H18 116.0 . . ?
C12 C17 C18 119.9(9) . . ?
C16 C17 C12 119.9(8) . . ?
C16 C17 C18 120.2(10) . . ?
C18A C17 C12 129(2) . . ?
C18A C17 C16 111(2) . . ?
C14 C15 H15 119.3 . . ?
C16 C15 C14 121.4(7) . . ?
C16 C15 H15 119.3 . . ?
C17 C16 H16 119.9 . . ?
C15 C16 C17 120.3(8) . . ?
C15 C16 H16 119.9 . . ?
O11 Ba1 O30 56.48(11) . . ?
O11 Ba1 O41 55.31(12) . . ?
O11 Ba1 O31 108.68(11) . . ?
O11 Ba1 O6 149.1(2) . . ?
O11 Ba1 O9 109.3(2) . 2_665 ?
O11 Ba1 O9A 89.1(4) . 2_665 ?
O11 Ba1 O2 137.0(2) . . ?
O11 Ba1 O10 70.2(2) . . ?
O11 Ba1 O10A 78.7(3) . . ?
O11 Ba1 O2A 162.4(6) . . ?
O30 Ba1 O41 108.76(11) . . ?
O30 Ba1 O31 55.39(11) . . ?
O30 Ba1 O6 104.5(2) . . ?
O30 Ba1 O9 156.4(2) . 2_665 ?
O30 Ba1 O9A 135.2(4) . 2_665 ?
O30 Ba1 O2 129.2(2) . . ?
O30 Ba1 O10 75.0(2) . . ?
O30 Ba1 O10A 93.2(4) . . ?
O30 Ba1 O2A 128.2(5) . . ?
O1 Ba1 O11 76.24(12) 2_666 . ?
O1 Ba1 O30 76.99(12) 2_666 . ?
O1 Ba1 O41 69.77(13) 2_666 . ?
O1 Ba1 O31 70.84(13) 2_666 . ?
O1 Ba1 O6 126.6(2) 2_666 . ?
O1 Ba1 O9 120.41(18) 2_666 2_665 ?
O1 Ba1 O9A 125.7(4) 2_666 2_665 ?
O1 Ba1 O2 66.56(19) 2_666 . ?
O1 Ba1 O10 144.4(2) 2_666 . ?
O1 Ba1 O10A 154.5(3) 2_666 . ?
O1 Ba1 O2A 88.1(6) 2_666 . ?
O41 Ba1 O6 145.9(2) . . ?
O41 Ba1 O9A 59.4(4) . 2_665 ?
O41 Ba1 O2A 111.8(5) . . ?
O31 Ba1 O41 140.09(13) . . ?
O31 Ba1 O6 67.8(2) . . ?
O31 Ba1 O9A 159.1(4) . 2_665 ?
O31 Ba1 O2A 72.8(5) . . ?
O6 Ba1 O9A 91.3(4) . 2_665 ?
O6 Ba1 O2A 48.3(6) . . ?
O9 Ba1 O41 67.75(19) 2_665 . ?
O9 Ba1 O31 142.0(2) 2_665 . ?
O9 Ba1 O6 78.7(3) 2_665 . ?
O9 Ba1 O9A 22.2(4) 2_665 2_665 ?
O9 Ba1 O2 74.3(3) 2_665 . ?
O2 Ba1 O41 90.9(2) . . ?
O2 Ba1 O31 79.2(2) . . ?
O2 Ba1 O6 73.7(3) . . ?
O2 Ba1 O9A 95.3(4) . 2_665 ?
O10 Ba1 O41 99.2(2) . . ?
O10 Ba1 O31 109.1(3) . . ?
O10 Ba1 O6 81.9(3) . . ?
O10 Ba1 O9 82.5(3) . 2_665 ?
O10 Ba1 O9A 66.0(4) . 2_665 ?
O10 Ba1 O2 149.0(3) . . ?
O10A Ba1 O41 92.0(4) . . ?
O10A Ba1 O31 122.7(4) . . ?
O10A Ba1 O6 78.5(4) . . ?
O10A Ba1 O9A 48.7(6) . 2_665 ?
O10A Ba1 O2A 115.8(7) . . ?
O2A Ba1 O9A 93.6(6) . 2_665 ?
O6 Cl2 O7 109.1(13) . . ?
O6 Cl2 O8 141.8(9) . . ?
O6 Cl2 O9 114.9(6) . . ?
O8 Cl2 O7 93.7(11) . . ?
O8 Cl2 O9 96.6(7) . . ?
O9 Cl2 O7 85.4(11) . . ?
Cl2 O6 Ba1 123.5(7) . . ?
Cl2A O6 Ba1 108.2(5) . . ?
Cl2 O9 Ba1 128.6(5) . 2_665 ?
O2 Cl1 O3 99.1(6) . . ?
O2 Cl1 O4 105.6(7) . . ?
O4 Cl1 O3 81.9(6) . . ?
O5 Cl1 O2 144.6(8) . . ?
O5 Cl1 O3 109.2(10) . . ?
O5 Cl1 O4 99.2(10) . . ?
Cl1 O2 Ba1 128.8(5) . . ?
O3 Cl1A O4 109.0(11) . . ?
O3 Cl1A O5A 93.7(15) . . ?
O3 Cl1A O2A 115.5(16) . . ?
O4 Cl1A O5A 134.7(18) . . ?
O4 Cl1A O2A 134.2(13) . . ?
O5A Cl1A O2A 53.3(15) . . ?
O2A O5A Cl1A 72.3(16) . . ?
O6 Cl2A O8A 74.8(10) . . ?
O9A Cl2A O6 76.6(9) . . ?
O9A Cl2A O8A 82.7(13) . . ?
O7A Cl2A O6 81(5) . . ?
O7A Cl2A O9A 148(4) . . ?
O7A Cl2A O8A 113(5) . . ?
Cl1A O2A Ba1 117.2(15) . . ?
O5A O2A Ba1 155.9(19) . . ?
O5A O2A Cl1A 54.4(14) . . ?
N22 C21 H21A 110.2 . . ?
N22 C21 H21B 110.2 . . ?
N22 C21 C20 107.4(11) . . ?
H21A C21 H21B 108.5 . . ?
C20 C21 H21A 110.2 . . ?
C20 C21 H21B 110.2 . . ?
H2A C2 H2B 109.5 . . ?
H2A C2 H2C 109.5 . . ?
H2B C2 H2C 109.5 . . ?
C21A C2 H2A 109.5 . . ?
C21A C2 H2B 109.5 . . ?
C21A C2 H2C 109.5 . . ?
N19 C20 C21 105.1(13) . . ?
N19 C20 C1 110.3(14) . . ?
C21 C20 C1 106.1(14) . . ?
C2A C20 N19 110(4) . . ?
C2A C20 C21 116(4) . . ?
C2A C20 C1 110(4) . . ?
C20 C1 H1A 109.5 . . ?
C20 C1 H1B 109.5 . . ?
C20 C1 H1C 109.5 . . ?
H1A C1 H1B 109.5 . . ?
H1A C1 H1C 109.5 . . ?
H1B C1 H1C 109.5 . . ?
H1AA C1A H1AB 109.5 . . ?
H1AA C1A H1AC 109.5 . . ?
H1AB C1A H1AC 109.5 . . ?
C21A C1A H1AA 109.5 . . ?
C21A C1A H1AB 109.5 . . ?
C21A C1A H1AC 109.5 . . ?
C2 C21A C1A 119.5(19) . . ?
C2 C21A N22A 102(2) . . ?
C1A C21A N22A 111.6(19) . . ?
C20A C21A C2 106(2) . . ?
C20A C21A C1A 107.5(17) . . ?
C20A C21A N22A 109.9(19) . . ?
C21A C20A H20A 109.3 . . ?
C21A C20A H20B 109.3 . . ?
C21A C20A N19A 112(2) . . ?
H20A C20A H20B 108.0 . . ?
N19A C20A H20A 109.3 . . ?
N19A C20A H20B 109.3 . . ?
C21A N22A V1 114(2) . . ?
C23A N22A V1 119(2) . . ?
C23A N22A C21A 124(3) . . ?
C24 C23A H23A 114.4 . . ?
N22A C23A C24 131(3) . . ?
N22A C23A H23A 114.4 . . ?
C20 C2A H2AA 109.5 . . ?
C20 C2A H2AB 109.5 . . ?
C20 C2A H2AC 109.5 . . ?
H2AA C2A H2AB 109.5 . . ?
H2AA C2A H2AC 109.5 . . ?
H2AB C2A H2AC 109.5 . . ?
Cl2A O7A Ba1 130(6) . . ?
C20A N19A V1 108(2) . . ?
C18A N19A V1 131(3) . . ?
C18A N19A C20A 121(4) . . ?
C17 C18A N19A 121(4) . . ?
C17 C18A H18A 119.3 . . ?
N19A C18A H18A 119.3 . . ?

loop_
_geom_bond_atom_site_label_1
_geom_bond_atom_site_label_2
_geom_bond_distance
_geom_bond_site_symmetry_2
_geom_bond_publ_flag
V1 O11 1.924(4) . ?
V1 O30 1.927(4) . ?
V1 O1 1.600(4) . ?
V1 N19 2.041(19) . ?
V1 N22 2.071(11) . ?
V1 Ba1 3.8298(9) . ?
V1 N22A 2.03(3) . ?
V1 N19A 2.09(4) . ?
O11 C12 1.331(7) . ?
O11 Ba1 2.745(4) . ?
O30 C29 1.330(6) . ?
O30 Ba1 2.748(4) . ?
O1 Ba1 2.683(4) 2_666 ?
O41 C13 1.368(8) . ?
O41 C42 1.434(7) . ?
O41 Ba1 2.850(4) . ?
O31 C28 1.370(7) . ?
O31 C32 1.444(8) . ?
O31 Ba1 2.849(4) . ?
N19 C18 1.29(2) . ?
N19 C20 1.513(17) . ?
C29 C28 1.404(8) . ?
C29 C24 1.407(8) . ?
C12 C13 1.398(9) . ?
C12 C17 1.408(9) . ?
N22 C23 1.28(2) . ?
N22 C21 1.466(14) . ?
C28 C27 1.387(8) . ?
C25 H25 0.9500 . ?
C25 C24 1.422(10) . ?
C25 C26 1.360(11) . ?
C13 C14 1.383(9) . ?
C24 C23 1.390(16) . ?
C24 C23A 1.63(4) . ?
C26 H26 0.9500 . ?
C26 C27 1.377(10) . ?
C27 H27 0.9500 . ?
C42 H42A 0.9800 . ?
C42 H42B 0.9800 . ?
C42 H42C 0.9800 . ?
C23 H23 0.9500 . ?
C14 H14 0.9500 . ?
C14 C15 1.395(13) . ?
C32 H32A 0.9800 . ?
C32 H32B 0.9800 . ?
C32 H32C 0.9800 . ?
C18 H18 0.9500 . ?
C18 C17 1.570(16) . ?
C17 C16 1.395(11) . ?
C17 C18A 1.16(4) . ?
C15 H15 0.9500 . ?
C15 C16 1.343(14) . ?
C16 H16 0.9500 . ?
Ba1 O6 2.870(7) . ?
Ba1 O9 2.791(7) 2_665 ?
Ba1 O9A 3.053(18) 2_665 ?
Ba1 O2 2.795(7) . ?
Ba1 O10 2.756(10) . ?
Ba1 O10A 2.782(18) . ?
Ba1 O2A 2.95(3) . ?
Cl2 O6 1.223(10) . ?
Cl2 O7 1.74(3) . ?
Cl2 O8 1.389(12) . ?
Cl2 O9 1.684(10) . ?
O6 Cl2A 1.777(12) . ?
O9A Cl2A 1.44(2) . ?
Cl1 O2 1.323(9) . ?
Cl1 O3 1.615(9) . ?
Cl1 O4 1.484(11) . ?
Cl1 O5 1.281(14) . ?
O3 Cl1A 1.195(15) . ?
O4 Cl1A 1.30(2) . ?
Cl1A O5A 1.54(3) . ?
Cl1A O2A 1.80(3) . ?
O5A O2A 1.52(4) . ?
Cl2A O8A 1.80(3) . ?
Cl2A O7A 1.04(7) . ?
C21 H21A 0.9900 . ?
C21 H21B 0.9900 . ?
C21 C20 1.517(19) . ?
C2 H2A 0.9800 . ?
C2 H2B 0.9800 . ?
C2 H2C 0.9800 . ?
C2 C21A 1.53(3) . ?
C20 C1 1.54(2) . ?
C20 C2A 1.24(5) . ?
C1 H1A 0.9800 . ?
C1 H1B 0.9800 . ?
C1 H1C 0.9800 . ?
C1A H1AA 0.9800 . ?
C1A H1AB 0.9800 . ?
C1A H1AC 0.9800 . ?
C1A C21A 1.55(3) . ?
C21A C20A 1.44(3) . ?
C21A N22A 1.56(3) . ?
C20A H20A 0.9900 . ?
C20A H20B 0.9900 . ?
C20A N19A 1.50(3) . ?
N22A C23A 1.23(6) . ?
C23A H23A 0.9500 . ?
C2A H2AA 0.9800 . ?
C2A H2AB 0.9800 . ?
C2A H2AC 0.9800 . ?
N19A C18A 1.30(5) . ?
C18A H18A 0.9500 . ?
